data_1547769
loop_
_publ_author_name
'K\"ogel, J F'
'Sorokin, D. A.'
'Khvorost, A.'
'Scott, M.'
'Harms, K.'
'Himmel, D.'
'Krossing, I.'
'Sundermeyer, J.'

_publ_section_title
;
 The Lewis superacid
 Al[N(C<sub>6</sub>F<sub>5</sub>)<sub>2</sub>]<sub>3</sub> and its higher
 homolog Ga[N(C<sub>6</sub>F<sub>5</sub>)<sub>2</sub>]<sub>3</sub> -
 structural features, theoretical investigation and reactions of a metal
 amide with higher fluoride ion affinity than SbF<sub>5</sub>.
;
_journal_issue 1
_journal_name_full 'Chemical science'
_journal_page_first 245
_journal_page_last 253
_journal_paper_doi 10.1039/c7sc03988c
_journal_volume 9
_journal_year 2018
_chemical_formula_moiety 'C36 F30 Ga1 N3'
_chemical_formula_sum 'C36 F30 Ga N3'
_chemical_formula_weight 1114.11
_chemical_name_common Galliumtris(decafluordiphenylamide)
_chemical_properties_physical ', Air-sensitive,Moisture-sensitive'
_space_group_IT_number 14
_space_group_name_Hall '-P 2ybc'
_space_group_name_H-M_alt 'P 1 21/c 1'
_symmetry_cell_setting monoclinic
_symmetry_space_group_name_Hall '-P 2ybc'
_symmetry_space_group_name_H-M 'P 1 21/c 1'
_atom_sites_solution_primary direct
_atom_sites_solution_secondary difmap
_audit_creation_method SHELXL-97
_audit_update_record
;
2017-06-19 deposited with the CCDC.
2017-10-23 downloaded from the CCDC.
;
_cell_angle_alpha 90.00
_cell_angle_beta 108.292(7)
_cell_angle_gamma 90.00
_cell_formula_units_Z 4
_cell_length_a 7.9908(7)
_cell_length_b 20.611(3)
_cell_length_c 22.8236(19)
_cell_measurement_reflns_used 7708
_cell_measurement_temperature 100(2)
_cell_measurement_theta_max 24.45
_cell_measurement_theta_min 1.88
_cell_volume 3569.1(7)
_computing_cell_refinement 'STOE X-AREA'
_computing_data_collection 'STOE X-AREA'
_computing_data_reduction 'STOE X-RED'
_computing_molecular_graphics 'Ortep-3 for Windows (Farrugia, 1997)'
_computing_publication_material 'WinGX publication routines (Farrugia, 1999)'
_computing_structure_refinement 'SHELXL-97 (Sheldrick, 2008)'
_computing_structure_solution 'SIR92 (Giacovazzo et al, 1993)'
_diffrn_ambient_temperature 100(2)
_diffrn_detector_area_resol_mean 6.67
_diffrn_measured_fraction_theta_full 0.981
_diffrn_measured_fraction_theta_max 0.981
_diffrn_measurement_device_type 'STOE IPDS 2'
_diffrn_measurement_method 'rotation method'
_diffrn_radiation_monochromator graphite
_diffrn_radiation_source 'fine-focus sealed tube'
_diffrn_radiation_type MoK\a
_diffrn_radiation_wavelength 0.71073
_diffrn_reflns_av_R_equivalents 0.1328
_diffrn_reflns_av_sigmaI/netI 0.2544
_diffrn_reflns_limit_h_max 9
_diffrn_reflns_limit_h_min -10
_diffrn_reflns_limit_k_max 26
_diffrn_reflns_limit_k_min -24
_diffrn_reflns_limit_l_max 28
_diffrn_reflns_limit_l_min -28
_diffrn_reflns_number 19281
_diffrn_reflns_theta_full 26.88
_diffrn_reflns_theta_max 26.88
_diffrn_reflns_theta_min 1.36
_exptl_absorpt_coefficient_mu 0.966
_exptl_absorpt_correction_T_max 0.9624
_exptl_absorpt_correction_T_min 0.7604
_exptl_absorpt_correction_type multi-scan
_exptl_absorpt_process_details
;
Department of Chemistry
University of Anywhere
Sometown
Somewhere, UK
;
_exptl_crystal_colour colourless
_exptl_crystal_density_diffrn 2.073
_exptl_crystal_density_method 'not measured'
_exptl_crystal_description prism
_exptl_crystal_F_000 2152
_exptl_crystal_recrystallization_method 'Re-crystallisation from solvent: Toluene'
_exptl_crystal_size_max 0.30
_exptl_crystal_size_mid 0.05
_exptl_crystal_size_min 0.04
_refine_diff_density_max 0.991
_refine_diff_density_min -1.138
_refine_diff_density_rms 0.108
_refine_ls_extinction_method none
_refine_ls_goodness_of_fit_ref 0.712
_refine_ls_hydrogen_treatment none
_refine_ls_matrix_type full
_refine_ls_number_parameters 625
_refine_ls_number_reflns 7542
_refine_ls_number_restraints 0
_refine_ls_restrained_S_all 0.712
_refine_ls_R_factor_all 0.1886
_refine_ls_R_factor_gt 0.0509
_refine_ls_shift/su_max 0.000
_refine_ls_shift/su_mean 0.000
_refine_ls_structure_factor_coef Fsqd
_refine_ls_weighting_details 'calc w=1/[\s^2^(Fo^2^)+(0.0505P)^2^+0.0000P] where P=(Fo^2^+2Fc^2^)/3'
_refine_ls_weighting_scheme calc
_refine_ls_wR_factor_gt 0.0984
_refine_ls_wR_factor_ref 0.1359
_reflns_number_gt 2470
_reflns_number_total 7542
_reflns_threshold_expression >2\s(I)
_cod_data_source_file c7sc03988c2.cif
_cod_data_source_block msg4
_cod_depositor_comments 'Adding full bibliography for 1547767--1547771.cif.'
_cod_original_sg_symbol_H-M 'P 21/c'
_cod_database_code 1547769

loop_
_symmetry_equiv_pos_as_xyz
'x, y, z'
'-x, y+1/2, -z+1/2'
'-x, -y, -z'
'x, -y-1/2, z-1/2'

loop_
_atom_site_label
_atom_site_type_symbol
_atom_site_fract_x
_atom_site_fract_y
_atom_site_fract_z
_atom_site_U_iso_or_equiv
_atom_site_adp_type
_atom_site_occupancy
_atom_site_symmetry_multiplicity
_atom_site_calc_flag
C1 C 0.0834(9) 0.2896(3) 0.1777(2) 0.0325(17) Uani 1 1 d
C2 C -0.0105(9) 0.3464(3) 0.1829(3) 0.0345(18) Uani 1 1 d
C3 C -0.0817(10) 0.3853(3) 0.1327(3) 0.0385(19) Uani 1 1 d
C4 C -0.0711(10) 0.3692(4) 0.0767(3) 0.0379(19) Uani 1 1 d
C5 C 0.0183(9) 0.3134(3) 0.0693(3) 0.0373(19) Uani 1 1 d
C6 C 0.0955(10) 0.2763(4) 0.1210(3) 0.0456(10) Uani 1 1 d
C7 C 0.1252(9) 0.1860(3) 0.2310(3) 0.0352(18) Uani 1 1 d
C8 C -0.0481(10) 0.1640(3) 0.2115(3) 0.0381(19) Uani 1 1 d
C9 C -0.0916(10) 0.0994(4) 0.2141(3) 0.041(2) Uani 1 1 d
C10 C 0.0412(10) 0.0550(4) 0.2371(3) 0.0398(19) Uani 1 1 d
C11 C 0.2114(10) 0.0742(4) 0.2579(3) 0.042(2) Uani 1 1 d
C12 C 0.2533(9) 0.1386(4) 0.2543(3) 0.040(2) Uani 1 1 d
C13 C 0.2709(9) 0.2041(4) 0.3878(2) 0.0364(18) Uani 1 1 d
C14 C 0.0903(10) 0.2017(4) 0.3684(3) 0.0392(18) Uani 1 1 d
C15 C -0.0064(11) 0.1477(4) 0.3736(3) 0.048(2) Uani 1 1 d
C16 C 0.0874(12) 0.0924(4) 0.3993(3) 0.048(2) Uani 1 1 d
C17 C 0.2661(11) 0.0915(3) 0.4195(3) 0.042(2) Uani 1 1 d
C18 C 0.3575(10) 0.1475(3) 0.4129(3) 0.0367(19) Uani 1 1 d
C19 C 0.4937(9) 0.2867(3) 0.4288(2) 0.0303(16) Uani 1 1 d
C20 C 0.4612(9) 0.3031(3) 0.4824(3) 0.0342(17) Uani 1 1 d
C21 C 0.5862(10) 0.3321(3) 0.5318(3) 0.0351(18) Uani 1 1 d
C22 C 0.7500(10) 0.3456(3) 0.5272(3) 0.0392(19) Uani 1 1 d
C23 C 0.7878(10) 0.3297(4) 0.4747(3) 0.0402(19) Uani 1 1 d
C24 C 0.6641(10) 0.2997(3) 0.4269(3) 0.0375(18) Uani 1 1 d
C25 C 0.4949(10) 0.4152(3) 0.3285(3) 0.0329(17) Uani 1 1 d
C26 C 0.4073(10) 0.4409(4) 0.3661(3) 0.0405(19) Uani 1 1 d
C27 C 0.4753(10) 0.4868(4) 0.4099(3) 0.0387(19) Uani 1 1 d
C28 C 0.6447(11) 0.5096(3) 0.4187(3) 0.043(2) Uani 1 1 d
C29 C 0.7377(11) 0.4852(4) 0.3833(3) 0.045(2) Uani 1 1 d
C30 C 0.6675(11) 0.4374(4) 0.3390(3) 0.043(2) Uani 1 1 d
C31 C 0.4368(9) 0.3754(3) 0.2242(3) 0.0321(17) Uani 1 1 d
C32 C 0.3812(10) 0.4322(4) 0.1884(3) 0.0370(19) Uani 1 1 d
C33 C 0.3931(9) 0.4387(3) 0.1310(3) 0.0366(18) Uani 1 1 d
C34 C 0.4613(9) 0.3894(4) 0.1052(3) 0.0357(18) Uani 1 1 d
C35 C 0.5176(10) 0.3325(4) 0.1385(3) 0.0389(19) Uani 1 1 d
C36 C 0.5054(9) 0.3284(3) 0.1968(3) 0.0346(18) Uani 1 1 d
F1 F -0.0271(5) 0.36005(19) 0.23806(15) 0.0411(10) Uani 1 1 d
F2 F -0.1737(5) 0.4385(2) 0.14011(16) 0.0490(12) Uani 1 1 d
F3 F -0.1433(6) 0.4081(2) 0.02745(16) 0.0521(12) Uani 1 1 d
F4 F 0.0345(6) 0.2997(2) 0.01434(15) 0.0518(12) Uani 1 1 d
F5 F 0.1877(5) 0.22354(18) 0.11313(15) 0.0456(10) Uani 1 1 d
F6 F -0.1791(5) 0.2068(2) 0.19013(15) 0.0442(10) Uani 1 1 d
F7 F -0.2597(6) 0.07993(19) 0.19432(17) 0.0514(12) Uani 1 1 d
F8 F -0.0007(6) -0.00857(19) 0.23997(17) 0.0505(12) Uani 1 1 d
F9 F 0.3438(6) 0.0312(2) 0.28166(18) 0.0543(12) Uani 1 1 d
F10 F 0.4239(5) 0.15816(19) 0.27605(16) 0.0471(11) Uani 1 1 d
F11 F -0.0007(5) 0.25592(19) 0.34124(16) 0.0469(11) Uani 1 1 d
F12 F -0.1815(6) 0.1481(2) 0.35363(19) 0.0587(13) Uani 1 1 d
F13 F -0.0044(6) 0.0390(2) 0.40652(17) 0.0563(13) Uani 1 1 d
F14 F 0.3550(6) 0.03725(19) 0.44285(16) 0.0483(11) Uani 1 1 d
F15 F 0.5354(5) 0.14529(19) 0.43053(15) 0.0450(11) Uani 1 1 d
F16 F 0.2988(5) 0.29229(19) 0.48800(14) 0.0424(10) Uani 1 1 d
F17 F 0.5480(6) 0.34789(19) 0.58300(16) 0.0482(12) Uani 1 1 d
F18 F 0.8722(5) 0.3740(2) 0.57467(16) 0.0549(13) Uani 1 1 d
F19 F 0.9480(6) 0.3433(2) 0.46919(17) 0.0551(12) Uani 1 1 d
F20 F 0.7014(5) 0.28435(19) 0.37508(15) 0.0424(10) Uani 1 1 d
F21 F 0.2406(5) 0.41911(19) 0.35884(15) 0.0443(11) Uani 1 1 d
F22 F 0.3784(5) 0.5125(2) 0.44249(15) 0.0491(12) Uani 1 1 d
F23 F 0.7161(6) 0.5553(2) 0.46124(17) 0.0586(13) Uani 1 1 d
F24 F 0.9073(6) 0.5052(2) 0.39192(17) 0.0584(13) Uani 1 1 d
F25 F 0.7655(5) 0.4129(2) 0.30693(16) 0.0478(11) Uani 1 1 d
F26 F 0.3059(5) 0.47988(19) 0.21276(15) 0.0441(11) Uani 1 1 d
F27 F 0.3388(6) 0.4937(2) 0.09846(16) 0.0504(12) Uani 1 1 d
F28 F 0.4766(5) 0.3950(2) 0.04855(15) 0.0473(11) Uani 1 1 d
F29 F 0.5820(5) 0.2848(2) 0.11190(15) 0.0478(11) Uani 1 1 d
F30 F 0.5630(5) 0.27227(18) 0.22886(15) 0.0444(11) Uani 1 1 d
Ga1 Ga 0.32054(11) 0.29222(4) 0.29958(3) 0.0353(2) Uani 1 1 d
N1 N 0.1704(7) 0.2529(2) 0.2316(2) 0.0349(15) Uani 1 1 d
N2 N 0.3626(7) 0.2609(3) 0.3764(2) 0.0332(14) Uani 1 1 d
N3 N 0.4213(7) 0.3678(2) 0.2828(2) 0.0315(14) Uani 1 1 d

loop_
_atom_site_aniso_label
_atom_site_aniso_U_11
_atom_site_aniso_U_22
_atom_site_aniso_U_33
_atom_site_aniso_U_23
_atom_site_aniso_U_13
_atom_site_aniso_U_12
C1 0.037(4) 0.030(4) 0.025(3) 0.002(3) 0.003(3) -0.008(4)
C2 0.042(5) 0.039(4) 0.022(3) -0.001(3) 0.009(3) 0.001(4)
C3 0.039(5) 0.034(4) 0.039(4) 0.001(3) 0.009(3) -0.002(4)
C4 0.042(5) 0.039(5) 0.026(3) 0.005(3) 0.001(3) -0.005(4)
C5 0.042(5) 0.041(5) 0.027(3) -0.007(3) 0.009(3) -0.002(4)
C6 0.059(3) 0.040(2) 0.0380(17) -0.0041(16) 0.0154(16) 0.0098(18)
C7 0.036(4) 0.042(4) 0.022(3) 0.004(3) 0.000(3) 0.006(4)
C8 0.041(5) 0.036(4) 0.030(3) 0.003(3) 0.001(3) 0.011(4)
C9 0.039(5) 0.046(5) 0.028(3) -0.006(3) -0.005(3) 0.007(4)
C10 0.040(5) 0.044(5) 0.033(4) -0.001(3) 0.008(3) 0.002(4)
C11 0.041(5) 0.034(4) 0.040(4) 0.003(3) -0.005(3) 0.011(4)
C12 0.035(5) 0.041(5) 0.030(3) -0.003(3) -0.009(3) 0.009(4)
C13 0.041(5) 0.042(4) 0.021(3) 0.000(3) 0.002(3) 0.001(4)
C14 0.052(5) 0.034(4) 0.028(3) 0.006(3) 0.008(3) 0.008(4)
C15 0.053(6) 0.045(5) 0.037(4) -0.001(4) 0.001(4) -0.001(4)
C16 0.067(6) 0.034(5) 0.036(4) 0.000(3) 0.008(4) -0.003(4)
C17 0.061(6) 0.026(4) 0.027(3) 0.008(3) -0.002(3) 0.004(4)
C18 0.047(5) 0.035(4) 0.022(3) -0.003(3) 0.001(3) 0.000(4)
C19 0.032(4) 0.033(4) 0.026(3) 0.004(3) 0.009(3) 0.006(3)
C20 0.032(4) 0.033(4) 0.038(4) 0.004(3) 0.011(3) 0.004(3)
C21 0.041(5) 0.037(4) 0.026(3) -0.001(3) 0.007(3) 0.002(4)
C22 0.030(5) 0.047(5) 0.029(4) 0.002(3) -0.007(3) 0.002(4)
C23 0.029(5) 0.046(5) 0.040(4) 0.007(3) 0.003(3) -0.007(4)
C24 0.042(5) 0.039(4) 0.028(3) 0.007(3) 0.006(3) 0.008(4)
C25 0.038(5) 0.033(4) 0.025(3) -0.002(3) 0.007(3) -0.003(4)
C26 0.037(5) 0.044(5) 0.033(4) 0.002(3) 0.000(3) -0.001(4)
C27 0.051(5) 0.040(5) 0.023(3) -0.002(3) 0.009(3) 0.005(4)
C28 0.062(6) 0.033(4) 0.028(3) -0.007(3) 0.006(4) -0.005(4)
C29 0.041(5) 0.057(5) 0.030(4) -0.004(4) 0.000(3) -0.011(4)
C30 0.052(6) 0.048(5) 0.027(3) -0.008(3) 0.009(3) -0.003(4)
C31 0.038(4) 0.038(4) 0.020(3) 0.000(3) 0.008(3) -0.006(4)
C32 0.044(5) 0.041(5) 0.025(3) -0.007(3) 0.008(3) -0.009(4)
C33 0.038(5) 0.036(4) 0.031(4) 0.007(3) 0.005(3) 0.005(4)
C34 0.034(4) 0.050(5) 0.023(3) 0.006(3) 0.008(3) -0.003(4)
C35 0.044(5) 0.044(5) 0.030(4) -0.013(3) 0.013(3) -0.015(4)
C36 0.037(5) 0.031(4) 0.033(4) -0.002(3) 0.007(3) -0.003(4)
F1 0.048(3) 0.039(2) 0.037(2) 0.0023(18) 0.0142(18) 0.005(2)
F2 0.055(3) 0.039(3) 0.047(2) 0.0031(19) 0.007(2) 0.007(2)
F3 0.057(3) 0.049(3) 0.037(2) 0.0103(19) -0.0038(19) 0.002(2)
F4 0.068(3) 0.056(3) 0.0327(19) 0.003(2) 0.0178(19) -0.001(2)
F5 0.059(3) 0.040(2) 0.0380(17) -0.0041(16) 0.0154(16) 0.0098(18)
F6 0.032(2) 0.044(2) 0.050(2) 0.011(2) 0.0045(17) -0.002(2)
F7 0.046(3) 0.045(3) 0.050(2) 0.007(2) -0.004(2) -0.005(2)
F8 0.062(3) 0.029(2) 0.054(2) -0.0002(19) 0.010(2) -0.002(2)
F9 0.048(3) 0.041(3) 0.068(3) 0.009(2) 0.010(2) 0.009(2)
F10 0.035(3) 0.046(3) 0.053(2) 0.001(2) 0.0029(19) 0.005(2)
F11 0.041(3) 0.045(3) 0.051(2) 0.007(2) 0.0106(19) 0.004(2)
F12 0.040(3) 0.054(3) 0.076(3) -0.004(2) 0.010(2) -0.003(2)
F13 0.067(3) 0.043(3) 0.060(3) 0.002(2) 0.021(2) -0.013(2)
F14 0.056(3) 0.041(3) 0.042(2) 0.0015(19) 0.0064(19) 0.000(2)
F15 0.038(3) 0.043(3) 0.043(2) 0.0007(19) -0.0025(19) -0.002(2)
F16 0.043(3) 0.046(2) 0.0390(19) -0.0015(19) 0.0140(17) -0.001(2)
F17 0.067(3) 0.040(3) 0.035(2) -0.0009(19) 0.012(2) -0.004(2)
F18 0.045(3) 0.064(3) 0.042(2) -0.004(2) -0.006(2) -0.011(2)
F19 0.039(3) 0.064(3) 0.055(2) 0.001(2) 0.005(2) -0.006(2)
F20 0.037(2) 0.051(3) 0.044(2) -0.003(2) 0.0175(17) -0.002(2)
F21 0.040(3) 0.051(3) 0.040(2) -0.0024(19) 0.0093(18) 0.003(2)
F22 0.055(3) 0.055(3) 0.037(2) -0.008(2) 0.014(2) 0.001(2)
F23 0.072(3) 0.050(3) 0.045(2) -0.012(2) 0.006(2) -0.014(2)
F24 0.051(3) 0.067(3) 0.052(2) -0.014(2) 0.009(2) -0.019(3)
F25 0.046(3) 0.057(3) 0.043(2) -0.005(2) 0.017(2) -0.010(2)
F26 0.054(3) 0.038(2) 0.042(2) -0.0012(19) 0.0168(19) 0.002(2)
F27 0.056(3) 0.051(3) 0.044(2) 0.018(2) 0.015(2) 0.011(2)
F28 0.054(3) 0.057(3) 0.030(2) 0.0017(19) 0.0126(19) 0.004(2)
F29 0.059(3) 0.047(3) 0.0376(19) -0.0064(19) 0.0160(19) 0.004(2)
F30 0.054(3) 0.039(3) 0.041(2) 0.0069(18) 0.0158(18) 0.003(2)
Ga1 0.0374(5) 0.0369(4) 0.0275(3) 0.0005(4) 0.0043(3) -0.0018(4)
N1 0.043(4) 0.023(3) 0.030(3) 0.002(2) 0.000(2) -0.005(3)
N2 0.028(3) 0.043(4) 0.031(3) -0.001(3) 0.014(2) -0.007(3)
N3 0.044(4) 0.019(3) 0.033(3) -0.005(2) 0.014(3) -0.016(3)

loop_
_atom_type_symbol
_atom_type_description
_atom_type_scat_dispersion_real
_atom_type_scat_dispersion_imag
_atom_type_scat_source
C C 0.0033 0.0016 'International Tables Vol C Tables 4.2.6.8 and 6.1.1.4'
F F 0.0171 0.0103 'International Tables Vol C Tables 4.2.6.8 and 6.1.1.4'
Ga Ga 0.2307 1.6083 'International Tables Vol C Tables 4.2.6.8 and 6.1.1.4'
N N 0.0061 0.0033 'International Tables Vol C Tables 4.2.6.8 and 6.1.1.4'

loop_
_geom_angle_atom_site_label_1
_geom_angle_atom_site_label_2
_geom_angle_atom_site_label_3
_geom_angle
C6 C1 C2 116.5(6)
C6 C1 N1 123.8(7)
C2 C1 N1 119.5(5)
F1 C2 C3 121.9(7)
F1 C2 C1 117.7(5)
C3 C2 C1 120.4(6)
C4 C3 F2 120.9(6)
C4 C3 C2 121.2(7)
F2 C3 C2 117.8(6)
C3 C4 F3 120.3(7)
C3 C4 C5 120.2(6)
F3 C4 C5 119.4(6)
F4 C5 C6 122.7(7)
F4 C5 C4 119.6(6)
C6 C5 C4 117.7(6)
C1 C6 F5 119.5(6)
C1 C6 C5 123.9(7)
F5 C6 C5 116.5(6)
C8 C7 C12 115.6(7)
C8 C7 N1 122.9(6)
C12 C7 N1 121.4(6)
F6 C8 C9 118.2(7)
F6 C8 C7 119.2(6)
C9 C8 C7 122.6(6)
F7 C9 C10 120.2(7)
F7 C9 C8 120.9(6)
C10 C9 C8 118.9(7)
C11 C10 F8 120.1(7)
C11 C10 C9 120.7(7)
F8 C10 C9 119.2(7)
C10 C11 F9 121.5(7)
C10 C11 C12 119.8(7)
F9 C11 C12 118.7(7)
F10 C12 C11 119.9(6)
F10 C12 C7 117.7(6)
C11 C12 C7 122.3(7)
C14 C13 C18 116.2(7)
C14 C13 N2 120.8(6)
C18 C13 N2 122.7(6)
C13 C14 F11 118.2(7)
C13 C14 C15 124.2(7)
F11 C14 C15 117.6(7)
F12 C15 C14 121.6(7)
F12 C15 C16 121.3(7)
C14 C15 C16 117.1(8)
C17 C16 F13 119.8(7)
C17 C16 C15 121.8(8)
F13 C16 C15 118.3(8)
F14 C17 C16 121.1(7)
F14 C17 C18 120.1(7)
C16 C17 C18 118.7(7)
F15 C18 C13 119.7(6)
F15 C18 C17 118.3(6)
C13 C18 C17 122.0(7)
C20 C19 C24 116.0(6)
C20 C19 N2 123.1(6)
C24 C19 N2 120.8(6)
F16 C20 C19 119.8(6)
F16 C20 C21 117.4(6)
C19 C20 C21 122.8(7)
F17 C21 C22 120.1(6)
F17 C21 C20 120.8(7)
C22 C21 C20 119.1(6)
F18 C22 C23 120.5(7)
F18 C22 C21 119.7(6)
C23 C22 C21 119.8(6)
F19 C23 C22 120.5(6)
F19 C23 C24 119.1(7)
C22 C23 C24 120.3(8)
F20 C24 C23 120.2(7)
F20 C24 C19 117.9(5)
C23 C24 C19 121.8(7)
C26 C25 C30 115.8(6)
C26 C25 N3 123.4(7)
C30 C25 N3 120.8(7)
C27 C26 F21 117.8(7)
C27 C26 C25 124.3(8)
F21 C26 C25 117.9(6)
F22 C27 C26 121.1(7)
F22 C27 C28 119.6(6)
C26 C27 C28 119.3(7)
F23 C28 C29 120.2(8)
F23 C28 C27 121.1(7)
C29 C28 C27 118.7(6)
C28 C29 F24 120.3(6)
C28 C29 C30 121.6(8)
F24 C29 C30 118.1(8)
F25 C30 C29 119.7(7)
F25 C30 C25 120.0(6)
C29 C30 C25 120.3(8)
C36 C31 N3 122.3(6)
C36 C31 C32 115.0(6)
N3 C31 C32 122.7(6)
C33 C32 F26 120.1(6)
C33 C32 C31 122.4(7)
F26 C32 C31 117.5(6)
C32 C33 F27 120.5(7)
C32 C33 C34 120.2(7)
F27 C33 C34 119.2(6)
F28 C34 C33 121.3(6)
F28 C34 C35 119.2(7)
C33 C34 C35 119.5(6)
F29 C35 C36 123.3(7)
F29 C35 C34 118.3(6)
C36 C35 C34 118.4(7)
C31 C36 C35 124.5(7)
C31 C36 F30 118.2(6)
C35 C36 F30 117.3(7)
N2 Ga1 N1 122.8(2)
N2 Ga1 N3 123.0(2)
N1 Ga1 N3 114.3(2)
C7 N1 C1 116.9(5)
C7 N1 Ga1 122.3(4)
C1 N1 Ga1 120.7(4)
C19 N2 C13 115.6(5)
C19 N2 Ga1 123.2(5)
C13 N2 Ga1 121.0(4)
C31 N3 C25 119.3(5)
C31 N3 Ga1 118.0(4)
C25 N3 Ga1 122.5(4)

loop_
_geom_bond_atom_site_label_1
_geom_bond_atom_site_label_2
_geom_bond_distance
C1 C6 1.354(9)
C1 C2 1.416(9)
C1 N1 1.426(7)
C2 F1 1.337(7)
C2 C3 1.368(8)
C3 C4 1.349(10)
C3 F2 1.361(8)
C4 F3 1.353(7)
C4 C5 1.392(10)
C5 F4 1.332(7)
C5 C6 1.378(9)
C6 F5 1.357(8)
C7 C8 1.391(10)
C7 C12 1.393(9)
C7 N1 1.425(8)
C8 F6 1.339(7)
C8 C9 1.382(10)
C9 F7 1.337(8)
C9 C10 1.374(10)
C10 C11 1.352(11)
C10 F8 1.358(8)
C11 F9 1.356(7)
C11 C12 1.379(10)
C12 F10 1.357(8)
C13 C14 1.371(10)
C13 C18 1.384(9)
C13 N2 1.447(9)
C14 F11 1.371(7)
C14 C15 1.381(10)
C15 F12 1.329(9)
C15 C16 1.389(10)
C16 C17 1.356(11)
C16 F13 1.361(9)
C17 F14 1.342(7)
C17 C18 1.401(10)
C18 F15 1.351(8)
C19 C20 1.371(9)
C19 C24 1.401(10)
C19 N2 1.422(7)
C20 F16 1.362(8)
C20 C21 1.385(8)
C21 F17 1.338(8)
C21 C22 1.373(10)
C22 F18 1.344(7)
C22 C23 1.365(10)
C23 F19 1.355(8)
C23 C24 1.369(9)
C24 F20 1.344(8)
C25 C26 1.372(10)
C25 C30 1.400(10)
C25 N3 1.415(7)
C26 C27 1.361(9)
C26 F21 1.366(8)
C27 F22 1.340(8)
C27 C28 1.386(11)
C28 F23 1.344(7)
C28 C29 1.355(11)
C29 F24 1.371(9)
C29 C30 1.396(10)
C30 F25 1.328(8)
C31 C36 1.358(9)
C31 N3 1.389(8)
C31 C32 1.419(9)
C32 C33 1.350(9)
C32 F26 1.358(8)
C33 F27 1.350(7)
C33 C34 1.371(10)
C34 F28 1.341(7)
C34 C35 1.392(9)
C35 F29 1.342(8)
C35 C36 1.366(9)
C36 F30 1.369(7)
Ga1 N2 1.798(5)
Ga1 N1 1.826(5)
Ga1 N3 1.848(5)

loop_
_geom_torsion_atom_site_label_1
_geom_torsion_atom_site_label_2
_geom_torsion_atom_site_label_3
_geom_torsion_atom_site_label_4
_geom_torsion
C6 C1 C2 F1 178.9(6)
N1 C1 C2 F1 -6.0(9)
C6 C1 C2 C3 -0.9(10)
N1 C1 C2 C3 174.3(6)
F1 C2 C3 C4 -176.8(7)
C1 C2 C3 C4 2.9(11)
F1 C2 C3 F2 -1.1(10)
C1 C2 C3 F2 178.6(6)
F2 C3 C4 F3 4.0(11)
C2 C3 C4 F3 179.6(6)
F2 C3 C4 C5 -177.8(6)
C2 C3 C4 C5 -2.2(11)
C3 C4 C5 F4 -177.0(7)
F3 C4 C5 F4 1.3(10)
C3 C4 C5 C6 -0.6(11)
F3 C4 C5 C6 177.7(6)
C2 C1 C6 F5 178.3(6)
N1 C1 C6 F5 3.3(11)
C2 C1 C6 C5 -2.0(11)
N1 C1 C6 C5 -176.9(7)
F4 C5 C6 C1 179.0(7)
C4 C5 C6 C1 2.7(12)
F4 C5 C6 F5 -1.2(11)
C4 C5 C6 F5 -177.5(6)
C12 C7 C8 F6 178.2(6)
N1 C7 C8 F6 2.4(10)
C12 C7 C8 C9 -0.7(10)
N1 C7 C8 C9 -176.4(6)
F6 C8 C9 F7 1.7(10)
C7 C8 C9 F7 -179.4(6)
F6 C8 C9 C10 -178.7(6)
C7 C8 C9 C10 0.2(11)
F7 C9 C10 C11 -179.1(7)
C8 C9 C10 C11 1.3(11)
F7 C9 C10 F8 -0.7(10)
C8 C9 C10 F8 179.8(6)
F8 C10 C11 F9 0.5(11)
C9 C10 C11 F9 178.9(6)
F8 C10 C11 C12 179.3(6)
C9 C10 C11 C12 -2.2(11)
C10 C11 C12 F10 179.0(6)
F9 C11 C12 F10 -2.1(11)
C10 C11 C12 C7 1.7(11)
F9 C11 C12 C7 -179.4(6)
C8 C7 C12 F10 -177.6(6)
N1 C7 C12 F10 -1.8(10)
C8 C7 C12 C11 -0.3(10)
N1 C7 C12 C11 175.6(7)
C18 C13 C14 F11 -177.7(5)
N2 C13 C14 F11 -3.9(9)
C18 C13 C14 C15 1.5(10)
N2 C13 C14 C15 175.3(6)
C13 C14 C15 F12 -179.6(6)
F11 C14 C15 F12 -0.4(10)
C13 C14 C15 C16 -1.3(11)
F11 C14 C15 C16 177.9(6)
F12 C15 C16 C17 179.5(7)
C14 C15 C16 C17 1.2(11)
F12 C15 C16 F13 -3.3(11)
C14 C15 C16 F13 178.4(6)
F13 C16 C17 F14 4.5(11)
C15 C16 C17 F14 -178.4(6)
F13 C16 C17 C18 -178.5(6)
C15 C16 C17 C18 -1.4(11)
C14 C13 C18 F15 177.0(6)
N2 C13 C18 F15 3.4(9)
C14 C13 C18 C17 -1.7(9)
N2 C13 C18 C17 -175.3(6)
F14 C17 C18 F15 -0.1(9)
C16 C17 C18 F15 -177.1(6)
F14 C17 C18 C13 178.7(6)
C16 C17 C18 C13 1.7(10)
C24 C19 C20 F16 179.9(6)
N2 C19 C20 F16 2.7(10)
C24 C19 C20 C21 1.4(10)
N2 C19 C20 C21 -175.7(6)
F16 C20 C21 F17 0.8(9)
C19 C20 C21 F17 179.3(6)
F16 C20 C21 C22 -178.1(6)
C19 C20 C21 C22 0.4(10)
F17 C21 C22 F18 0.7(10)
C20 C21 C22 F18 179.6(6)
F17 C21 C22 C23 -179.6(6)
C20 C21 C22 C23 -0.7(10)
F18 C22 C23 F19 -1.0(10)
C21 C22 C23 F19 179.3(6)
F18 C22 C23 C24 178.8(6)
C21 C22 C23 C24 -0.9(11)
F19 C23 C24 F20 -0.4(10)
C22 C23 C24 F20 179.7(6)
F19 C23 C24 C19 -177.3(6)
C22 C23 C24 C19 2.8(11)
C20 C19 C24 F20 -180.0(6)
N2 C19 C24 F20 -2.8(10)
C20 C19 C24 C23 -3.0(10)
N2 C19 C24 C23 174.2(6)
C30 C25 C26 C27 2.4(10)
N3 C25 C26 C27 -179.4(6)
C30 C25 C26 F21 -178.0(6)
N3 C25 C26 F21 0.2(9)
F21 C26 C27 F22 -3.7(9)
C25 C26 C27 F22 176.0(6)
F21 C26 C27 C28 179.5(6)
C25 C26 C27 C28 -0.8(10)
F22 C27 C28 F23 2.7(10)
C26 C27 C28 F23 179.5(6)
F22 C27 C28 C29 -177.0(6)
C26 C27 C28 C29 -0.1(10)
F23 C28 C29 F24 2.1(10)
C27 C28 C29 F24 -178.2(6)
F23 C28 C29 C30 179.7(6)
C27 C28 C29 C30 -0.7(11)
C28 C29 C30 F25 -177.3(6)
F24 C29 C30 F25 0.2(10)
C28 C29 C30 C25 2.4(11)
F24 C29 C30 C25 179.9(6)
C26 C25 C30 F25 176.6(6)
N3 C25 C30 F25 -1.6(10)
C26 C25 C30 C29 -3.1(10)
N3 C25 C30 C29 178.7(6)
C36 C31 C32 C33 1.0(10)
N3 C31 C32 C33 -178.5(7)
C36 C31 C32 F26 177.8(6)
N3 C31 C32 F26 -1.7(10)
F26 C32 C33 F27 3.4(10)
C31 C32 C33 F27 -179.9(6)
F26 C32 C33 C34 -176.9(6)
C31 C32 C33 C34 -0.2(11)
C32 C33 C34 F28 -179.1(6)
F27 C33 C34 F28 0.6(10)
C32 C33 C34 C35 0.3(11)
F27 C33 C34 C35 180.0(6)
F28 C34 C35 F29 -1.4(10)
C33 C34 C35 F29 179.2(6)
F28 C34 C35 C36 178.2(6)
C33 C34 C35 C36 -1.2(10)
N3 C31 C36 C35 177.5(7)
C32 C31 C36 C35 -2.0(10)
N3 C31 C36 F30 -0.9(10)
C32 C31 C36 F30 179.6(6)
F29 C35 C36 C31 -178.3(6)
C34 C35 C36 C31 2.2(11)
F29 C35 C36 F30 0.1(10)
C34 C35 C36 F30 -179.4(6)
C8 C7 N1 C1 -46.6(10)
C12 C7 N1 C1 137.9(7)
C8 C7 N1 Ga1 129.3(6)
C12 C7 N1 Ga1 -46.2(9)
C6 C1 N1 C7 -60.8(10)
C2 C1 N1 C7 124.5(7)
C6 C1 N1 Ga1 123.3(7)
C2 C1 N1 Ga1 -51.5(8)
N2 Ga1 N1 C7 -22.2(7)
N3 Ga1 N1 C7 159.2(5)
N2 Ga1 N1 C1 153.5(5)
N3 Ga1 N1 C1 -25.1(6)
C20 C19 N2 C13 -53.8(9)
C24 C19 N2 C13 129.2(7)
C20 C19 N2 Ga1 130.3(6)
C24 C19 N2 Ga1 -46.7(8)
C14 C13 N2 C19 129.0(6)
C18 C13 N2 C19 -57.7(8)
C14 C13 N2 Ga1 -55.0(8)
C18 C13 N2 Ga1 118.3(6)
N1 Ga1 N2 C19 172.6(5)
N3 Ga1 N2 C19 -8.9(6)
N1 Ga1 N2 C13 -3.1(6)
N3 Ga1 N2 C13 175.5(5)
C36 C31 N3 C25 126.2(7)
C32 C31 N3 C25 -54.4(9)
C36 C31 N3 Ga1 -48.8(8)
C32 C31 N3 Ga1 130.7(6)
C26 C25 N3 C31 134.1(7)
C30 C25 N3 C31 -47.9(9)
C26 C25 N3 Ga1 -51.2(8)
C30 C25 N3 Ga1 126.9(6)
N2 Ga1 N3 C31 156.0(5)
N1 Ga1 N3 C31 -25.3(6)
N2 Ga1 N3 C25 -18.8(6)
N1 Ga1 N3 C25 159.8(5)

loop_
_cod_changelog_entry_id
_cod_changelog_entry_author
_cod_changelog_entry_date
_cod_changelog_entry_text
1 'Vaitkus, Antanas' 2022-06-28T19:13:00+03:00
;
 Removed the '_chemical_name_systematic' data item that had an incorrect value.
;
